data_7704077
loop_
_publ_author_name
'Solomatina, Anastasia I.'
'Kuznetsov, Kirill M.'
'Gurzhiy, Vladislav V.'
'Pavlovskiy, Vladimir V.'
'Porsev, Vitaly V.'
'Evarestov, Robert A.'
'Tunik, Sergey P.'

_publ_section_title
;
 Luminescent organic dyes containing a phenanthro[9,10-D]imidazole core
 and [Ir(N^C)(N^N)]<sup>+</sup> complexes based on the cyclometalating and
 diimine ligands of this type.
;
_journal_issue 20
_journal_name_full 'Dalton transactions (Cambridge, England : 2003)'
_journal_page_first 6751
_journal_page_last 6763
_journal_paper_doi 10.1039/d0dt00568a
_journal_volume 49
_journal_year 2020
_chemical_formula_moiety 'C27 H17 N3 O2'
_chemical_formula_sum 'C27 H17 N3 O2'
_chemical_formula_weight 415.43
_space_group_crystal_system orthorhombic
_space_group_IT_number 33
_space_group_name_Hall 'P 2c -2n'
_space_group_name_H-M_alt 'P n a 21'
_atom_sites_solution_hydrogens geom
_atom_sites_solution_primary dual
_audit_creation_date 2019-11-03
_audit_creation_method
;
Olex2 1.2
(compiled 2018.05.29 svn.r3508 for OlexSys, GUI svn.r5506)
;
_audit_update_record
;
2019-11-10 deposited with the CCDC.	2020-04-14 downloaded from the CCDC.
;
_cell_angle_alpha 90
_cell_angle_beta 90
_cell_angle_gamma 90
_cell_formula_units_Z 4
_cell_length_a 27.1016(9)
_cell_length_b 11.3994(5)
_cell_length_c 6.2796(3)
_cell_measurement_reflns_used 4124
_cell_measurement_temperature 100(2)
_cell_measurement_theta_max 29.7300
_cell_measurement_theta_min 3.5730
_cell_volume 1940.03(14)
_computing_cell_refinement
;
CrysAlisPro, Agilent Technologies,
Version 1.171.36.32 (release 02-08-2013 CrysAlis171 .NET)
(compiled Aug  2 2013,16:46:58)
;
_computing_data_collection
;
CrysAlisPro, Agilent Technologies,
Version 1.171.36.32 (release 02-08-2013 CrysAlis171 .NET)
(compiled Aug  2 2013,16:46:58)
;
_computing_data_reduction
;
CrysAlisPro, Agilent Technologies,
Version 1.171.36.32 (release 02-08-2013 CrysAlis171 .NET)
(compiled Aug  2 2013,16:46:58)
;
_computing_molecular_graphics 'Olex2 (Dolomanov et al., 2009)'
_computing_publication_material 'Olex2 (Dolomanov et al., 2009)'
_computing_structure_refinement 'ShelXL (Sheldrick, 2015)'
_computing_structure_solution 'ShelXT (Sheldrick, 2015)'
_diffrn_ambient_temperature 100(2)
_diffrn_detector_area_resol_mean 16.2096
_diffrn_measured_fraction_theta_full 0.998
_diffrn_measured_fraction_theta_max 0.998
_diffrn_measurement_details
;
#__ type_ start__ end____ width___ exp.time_
  1 omega  -12.00   96.00   1.0000   66.0000
omega____ theta____ kappa____ phi______ frames
    -       23.5178   19.0000 -120.0000 108

#__ type_ start__ end____ width___ exp.time_
  2 omega    9.00   52.00   1.0000   66.0000
omega____ theta____ kappa____ phi______ frames
    -       23.5178   77.0000    0.0000 43

#__ type_ start__ end____ width___ exp.time_
  3 omega  -79.00  -48.00   1.0000   66.0000
omega____ theta____ kappa____ phi______ frames
    -      -22.4241  -38.0000    0.0000 31

#__ type_ start__ end____ width___ exp.time_
  4 omega   59.00  100.00   1.0000   66.0000
omega____ theta____ kappa____ phi______ frames
    -       23.5178 -178.0000   30.0000 41

#__ type_ start__ end____ width___ exp.time_
  5 omega   -7.00   20.00   1.0000   66.0000
omega____ theta____ kappa____ phi______ frames
    -       23.5178   77.0000    0.0000 27

#__ type_ start__ end____ width___ exp.time_
  6 omega   49.00   82.00   1.0000   66.0000
omega____ theta____ kappa____ phi______ frames
    -       23.5178   77.0000    0.0000 33

#__ type_ start__ end____ width___ exp.time_
  7 omega    5.00   39.00   1.0000   66.0000
omega____ theta____ kappa____ phi______ frames
    -       23.5178   77.0000 -120.0000 34

#__ type_ start__ end____ width___ exp.time_
  8 omega  -84.00  -57.00   1.0000   66.0000
omega____ theta____ kappa____ phi______ frames
    -      -22.4241  -19.0000  120.0000 27

#__ type_ start__ end____ width___ exp.time_
  9 omega  -93.00  -47.00   1.0000   66.0000
omega____ theta____ kappa____ phi______ frames
    -      -22.4241 -178.0000  -90.0000 46

#__ type_ start__ end____ width___ exp.time_
 10 omega  -45.00   -5.00   1.0000   66.0000
omega____ theta____ kappa____ phi______ frames
    -       23.5178  -49.0000  140.0000 40

#__ type_ start__ end____ width___ exp.time_
 11 omega  -23.00   51.00   1.0000   66.0000
omega____ theta____ kappa____ phi______ frames
    -       23.5178  -99.0000 -150.0000 74

#__ type_ start__ end____ width___ exp.time_
 12 omega   39.00   65.00   1.0000   66.0000
omega____ theta____ kappa____ phi______ frames
    -       23.5178  -99.0000  -30.0000 26
;
_diffrn_measurement_device_type 'Xcalibur, Eos'
_diffrn_measurement_method '\w scans'
_diffrn_orient_matrix_UB_11 -0.0132876000
_diffrn_orient_matrix_UB_12 -0.0416467000
_diffrn_orient_matrix_UB_13 0.0611780000
_diffrn_orient_matrix_UB_21 -0.0087124000
_diffrn_orient_matrix_UB_22 0.0456191000
_diffrn_orient_matrix_UB_23 0.0670667000
_diffrn_orient_matrix_UB_31 -0.0208020000
_diffrn_orient_matrix_UB_32 0.0075176000
_diffrn_orient_matrix_UB_33 -0.0671737000
_diffrn_radiation_monochromator graphite
_diffrn_radiation_type MoK\a
_diffrn_radiation_wavelength 0.71073
_diffrn_reflns_av_R_equivalents 0.0515
_diffrn_reflns_av_unetI/netI 0.0478
_diffrn_reflns_Laue_measured_fraction_full 0.998
_diffrn_reflns_Laue_measured_fraction_max 0.998
_diffrn_reflns_limit_h_max 35
_diffrn_reflns_limit_h_min -35
_diffrn_reflns_limit_k_max 14
_diffrn_reflns_limit_k_min -14
_diffrn_reflns_limit_l_max 8
_diffrn_reflns_limit_l_min -8
_diffrn_reflns_number 19264
_diffrn_reflns_point_group_measured_fraction_full 0.999
_diffrn_reflns_point_group_measured_fraction_max 0.999
_diffrn_reflns_theta_full 25.242
_diffrn_reflns_theta_max 27.497
_diffrn_reflns_theta_min 2.877
_diffrn_source 'Enhance (Mo) X-ray Source'
_exptl_absorpt_coefficient_mu 0.092
_exptl_absorpt_correction_T_max 1.00000
_exptl_absorpt_correction_T_min 0.59838
_exptl_absorpt_correction_type multi-scan
_exptl_absorpt_process_details
;
CrysAlisPro, Agilent Technologies,
Version 1.171.36.32 (release 02-08-2013 CrysAlis171 .NET)
(compiled Aug  2 2013,16:46:58)
Empirical absorption correction using spherical harmonics,
 implemented in SCALE3 ABSPACK scaling algorithm.
;
_exptl_crystal_colour 'translucent yellow'
_exptl_crystal_density_diffrn 1.422
_exptl_crystal_description needle
_exptl_crystal_F_000 864
_exptl_crystal_size_max 0.19
_exptl_crystal_size_mid 0.02
_exptl_crystal_size_min 0.01
_refine_diff_density_max 0.267
_refine_diff_density_min -0.234
_refine_diff_density_rms 0.043
_refine_ls_abs_structure_details
;
 Refined as an inversion twin.
;
_refine_ls_abs_structure_Flack -0.2(1)
_refine_ls_extinction_method none
_refine_ls_goodness_of_fit_ref 1.058
_refine_ls_hydrogen_treatment constr
_refine_ls_matrix_type full
_refine_ls_number_parameters 290
_refine_ls_number_reflns 4446
_refine_ls_number_restraints 1
_refine_ls_restrained_S_all 1.058
_refine_ls_R_factor_all 0.0513
_refine_ls_R_factor_gt 0.0435
_refine_ls_shift/su_max 0.000
_refine_ls_shift/su_mean 0.000
_refine_ls_structure_factor_coef Fsqd
_refine_ls_weighting_details 'w=1/[\s^2^(Fo^2^)+(0.0375P)^2^+0.4364P] where P=(Fo^2^+2Fc^2^)/3'
_refine_ls_weighting_scheme calc
_refine_ls_wR_factor_gt 0.0898
_refine_ls_wR_factor_ref 0.0935
_reflns_Friedel_coverage 0.833
_reflns_Friedel_fraction_full 0.999
_reflns_Friedel_fraction_max 1.000
_reflns_number_gt 4014
_reflns_number_total 4446
_reflns_threshold_expression 'I > 2\s(I)'
_cod_data_source_file d0dt00568a2.cif
_cod_data_source_block N^C6_1ver0-7093-10712_kkm3l
_cod_depositor_comments 'Adding full bibliography for 7704075--7704080.cif.'
_cod_database_code 7704077
_shelx_shelxl_version_number 2018/3
_shelx_space_group_comment
;
The symmetry employed for this shelxl refinement is uniquely defined
by the following loop, which should always be used as a source of
symmetry information in preference to the above space-group names.
They are only intended as comments.
;
_reflns_odcompleteness_completeness 99.76
_reflns_odcompleteness_iscentric 1
_reflns_odcompleteness_theta 28.51
_olex2_refinement_description
;
1. Twinned data refinement
 Scales: 1.2(19)
 -0.2(19)
2. Fixed Uiso
 At 1.2 times of:
  All C(H) groups
3.a Aromatic/amide H refined with riding coordinates:
 C1(H1), C2(H2), C4(H4), C5(H5), C9(H9), C10(H10), C11(H11), C12(H12),
 C13(H13), C16(H16), C17(H17), C18(H18), C19(H19), C22(H22), C23(H23), C24(H24),
  C25(H25)
;
_olex2_submission_special_instructions 'No special instructions were received'

loop_
_space_group_symop_operation_xyz
'x, y, z'
'-x, -y, z+1/2'
'x+1/2, -y+1/2, z'
'-x+1/2, y+1/2, z+1/2'

loop_
_atom_site_label
_atom_site_type_symbol
_atom_site_fract_x
_atom_site_fract_y
_atom_site_fract_z
_atom_site_U_iso_or_equiv
_atom_site_adp_type
_atom_site_occupancy
_atom_site_site_symmetry_order
_atom_site_calc_flag
_atom_site_refinement_flags_posn
_atom_site_refinement_flags_adp
_atom_site_refinement_flags_occupancy
_atom_site_disorder_assembly
_atom_site_disorder_group
O1 O 0.22190(7) 0.58058(19) 1.2849(3) 0.0296(5) Uani 1 1 d . . . . .
O2 O 0.21589(7) 0.76999(19) 1.2671(4) 0.0318(5) Uani 1 1 d . . . . .
N1 N 0.35091(7) 0.55925(19) 0.3411(4) 0.0155(5) Uani 1 1 d . . . . .
N2 N 0.36734(7) 0.75177(18) 0.3278(4) 0.0147(5) Uani 1 1 d . . . . .
N3 N 0.22968(8) 0.6750(2) 1.1964(4) 0.0224(5) Uani 1 1 d . . . . .
C1 C 0.30519(9) 0.5706(2) 0.7401(5) 0.0166(5) Uani 1 1 d . . . . .
H1 H 0.319794 0.501408 0.693318 0.020 Uiso 1 1 calc R . . . .
C2 C 0.27827(9) 0.5702(2) 0.9275(4) 0.0183(6) Uani 1 1 d . . . . .
H2 H 0.274609 0.501796 1.006719 0.022 Uiso 1 1 calc R . . . .
C3 C 0.25698(9) 0.6742(2) 0.9938(4) 0.0179(6) Uani 1 1 d . . . . .
C4 C 0.26015(9) 0.7770(2) 0.8766(5) 0.0197(6) Uani 1 1 d . . . . .
H4 H 0.244571 0.845091 0.922595 0.024 Uiso 1 1 calc R . . . .
C5 C 0.28722(9) 0.7756(2) 0.6885(5) 0.0179(6) Uani 1 1 d . . . . .
H5 H 0.289701 0.843501 0.607178 0.021 Uiso 1 1 calc R . . . .
C6 C 0.31083(9) 0.6726(2) 0.6201(4) 0.0153(5) Uani 1 1 d . . . . .
C7 C 0.34175(9) 0.6627(2) 0.4295(4) 0.0146(5) Uani 1 1 d . . . . .
C8 C 0.36569(8) 0.8761(2) 0.3682(5) 0.0145(5) Uani 1 1 d . . . . .
C9 C 0.39024(9) 0.9204(2) 0.5434(5) 0.0170(6) Uani 1 1 d . . . . .
H9 H 0.405281 0.870283 0.640531 0.020 Uiso 1 1 calc R . . . .
C10 C 0.39208(9) 1.0405(2) 0.5720(5) 0.0196(6) Uani 1 1 d . . . . .
H10 H 0.408537 1.071576 0.689053 0.023 Uiso 1 1 calc R . . . .
C11 C 0.36942(9) 1.1153(2) 0.4265(5) 0.0194(6) Uani 1 1 d . . . . .
H11 H 0.371115 1.196115 0.446036 0.023 Uiso 1 1 calc R . . . .
C12 C 0.34446(9) 1.0701(2) 0.2534(5) 0.0192(6) Uani 1 1 d . . . . .
H12 H 0.329071 1.120272 0.157241 0.023 Uiso 1 1 calc R . . . .
C13 C 0.34238(8) 0.9492(2) 0.2230(5) 0.0168(6) Uani 1 1 d . . . . .
H13 H 0.325598 0.917907 0.106994 0.020 Uiso 1 1 calc R . . . .
C14 C 0.39536(9) 0.6995(2) 0.1686(4) 0.0144(5) Uani 1 1 d . . . . .
C15 C 0.43197(8) 0.7451(2) 0.0259(4) 0.0148(5) Uani 1 1 d . . . . .
C16 C 0.45155(9) 0.8601(2) 0.0346(4) 0.0158(5) Uani 1 1 d . . . . .
H16 H 0.439636 0.912611 0.135657 0.019 Uiso 1 1 calc R . . . .
C17 C 0.48786(8) 0.8955(2) -0.1037(5) 0.0178(6) Uani 1 1 d . . . . .
H17 H 0.500565 0.971107 -0.094886 0.021 Uiso 1 1 calc R . . . .
C18 C 0.50568(9) 0.8182(2) -0.2574(5) 0.0192(6) Uani 1 1 d . . . . .
H18 H 0.529674 0.842952 -0.353178 0.023 Uiso 1 1 calc R . . . .
C19 C 0.48787(8) 0.7050(2) -0.2679(5) 0.0175(6) Uani 1 1 d . . . . .
H19 H 0.500266 0.654304 -0.370818 0.021 Uiso 1 1 calc R . . . .
C20 C 0.45138(8) 0.6644(2) -0.1265(4) 0.0147(5) Uani 1 1 d . . . . .
C21 C 0.43540(8) 0.5408(2) -0.1287(5) 0.0152(5) Uani 1 1 d . . . . .
C22 C 0.45188(9) 0.4597(2) -0.2824(5) 0.0192(6) Uani 1 1 d . . . . .
H22 H 0.473229 0.484758 -0.389094 0.023 Uiso 1 1 calc R . . . .
C23 C 0.43703(9) 0.3440(2) -0.2781(5) 0.0210(6) Uani 1 1 d . . . . .
H23 H 0.448652 0.291844 -0.380265 0.025 Uiso 1 1 calc R . . . .
C24 C 0.40438(9) 0.3049(2) -0.1197(5) 0.0199(6) Uani 1 1 d . . . . .
H24 H 0.394197 0.227015 -0.117789 0.024 Uiso 1 1 calc R . . . .
C25 C 0.38750(9) 0.3812(2) 0.0320(5) 0.0173(5) Uani 1 1 d . . . . .
H25 H 0.365969 0.354929 0.136973 0.021 Uiso 1 1 calc R . . . .
C26 C 0.40257(8) 0.4990(2) 0.0298(5) 0.0147(5) Uani 1 1 d . . . . .
C27 C 0.38354(8) 0.5819(2) 0.1796(4) 0.0143(5) Uani 1 1 d . . . . .

loop_
_atom_site_aniso_label
_atom_site_aniso_U_11
_atom_site_aniso_U_22
_atom_site_aniso_U_33
_atom_site_aniso_U_23
_atom_site_aniso_U_13
_atom_site_aniso_U_12
O1 0.0232(10) 0.0426(13) 0.0230(12) 0.0049(11) 0.0045(9) -0.0045(9)
O2 0.0287(10) 0.0407(13) 0.0259(12) -0.0074(11) 0.0070(10) 0.0065(10)
N1 0.0146(10) 0.0169(11) 0.0149(11) -0.0001(10) -0.0004(9) 0.0002(8)
N2 0.0138(10) 0.0143(11) 0.0161(12) -0.0021(9) 0.0012(9) -0.0009(8)
N3 0.0137(10) 0.0360(14) 0.0174(12) -0.0017(12) 0.0000(10) -0.0010(10)
C1 0.0152(11) 0.0157(12) 0.0190(14) -0.0014(12) -0.0023(11) 0.0002(10)
C2 0.0151(12) 0.0204(14) 0.0194(15) 0.0041(13) -0.0016(11) -0.0035(10)
C3 0.0115(12) 0.0285(15) 0.0137(14) -0.0033(12) -0.0018(10) -0.0052(10)
C4 0.0137(11) 0.0231(13) 0.0222(15) -0.0063(13) 0.0004(11) -0.0014(10)
C5 0.0164(11) 0.0168(12) 0.0205(14) -0.0007(12) 0.0008(11) -0.0001(10)
C6 0.0109(11) 0.0204(13) 0.0147(13) -0.0026(11) -0.0025(10) -0.0018(10)
C7 0.0138(11) 0.0148(12) 0.0152(13) 0.0015(11) -0.0033(10) -0.0013(9)
C8 0.0112(11) 0.0142(12) 0.0181(14) -0.0039(12) 0.0021(10) -0.0005(9)
C9 0.0143(11) 0.0180(12) 0.0187(14) 0.0002(13) -0.0011(11) 0.0031(10)
C10 0.0175(12) 0.0200(13) 0.0213(15) -0.0069(13) -0.0038(11) -0.0007(10)
C11 0.0161(12) 0.0127(12) 0.0295(17) -0.0054(12) 0.0011(12) 0.0010(9)
C12 0.0139(11) 0.0211(13) 0.0225(14) 0.0019(13) -0.0001(11) 0.0029(10)
C13 0.0129(11) 0.0193(13) 0.0181(14) -0.0025(13) -0.0015(11) -0.0007(9)
C14 0.0127(11) 0.0163(12) 0.0141(13) -0.0033(11) -0.0016(10) 0.0026(9)
C15 0.0120(11) 0.0156(12) 0.0167(13) 0.0006(12) -0.0032(11) 0.0013(9)
C16 0.0142(11) 0.0167(12) 0.0163(14) -0.0022(12) -0.0020(11) 0.0014(9)
C17 0.0140(11) 0.0145(12) 0.0248(15) 0.0008(12) -0.0026(12) -0.0005(9)
C18 0.0142(11) 0.0216(13) 0.0218(15) 0.0059(13) 0.0024(11) 0.0017(10)
C19 0.0152(11) 0.0195(13) 0.0176(15) -0.0003(12) -0.0008(11) 0.0037(10)
C20 0.0113(11) 0.0164(12) 0.0165(14) 0.0000(12) -0.0008(11) 0.0016(9)
C21 0.0121(11) 0.0162(12) 0.0174(14) -0.0025(11) -0.0017(11) 0.0016(9)
C22 0.0151(11) 0.0233(13) 0.0194(15) -0.0044(13) 0.0026(12) 0.0001(10)
C23 0.0202(12) 0.0201(13) 0.0228(16) -0.0081(13) 0.0019(12) 0.0028(10)
C24 0.0196(12) 0.0141(12) 0.0261(16) -0.0043(13) -0.0008(13) 0.0002(10)
C25 0.0139(11) 0.0175(12) 0.0205(14) -0.0017(13) -0.0002(11) 0.0003(9)
C26 0.0132(11) 0.0152(12) 0.0157(13) -0.0039(12) -0.0023(10) 0.0023(9)
C27 0.0123(11) 0.0160(12) 0.0145(13) -0.0011(12) -0.0009(10) -0.0001(9)

loop_
_atom_type_symbol
_atom_type_description
_atom_type_scat_dispersion_real
_atom_type_scat_dispersion_imag
_atom_type_scat_source
C C 0.0033 0.0016 'International Tables Vol C Tables 4.2.6.8 and 6.1.1.4'
H H 0.0000 0.0000 'International Tables Vol C Tables 4.2.6.8 and 6.1.1.4'
N N 0.0061 0.0033 'International Tables Vol C Tables 4.2.6.8 and 6.1.1.4'
O O 0.0106 0.0060 'International Tables Vol C Tables 4.2.6.8 and 6.1.1.4'

loop_
_geom_angle_atom_site_label_1
_geom_angle_atom_site_label_2
_geom_angle_atom_site_label_3
_geom_angle
_geom_angle_site_symmetry_1
_geom_angle_site_symmetry_3
_geom_angle_publ_flag
C7 N1 C27 105.3(2) . . ?
C7 N2 C8 128.7(2) . . ?
C7 N2 C14 106.9(2) . . ?
C14 N2 C8 124.4(2) . . ?
O1 N3 C3 118.1(2) . . ?
O2 N3 O1 123.8(3) . . ?
O2 N3 C3 118.1(2) . . ?
C2 C1 H1 119.3 . . ?
C2 C1 C6 121.3(2) . . ?
C6 C1 H1 119.3 . . ?
C1 C2 H2 120.9 . . ?
C3 C2 C1 118.2(3) . . ?
C3 C2 H2 120.9 . . ?
C2 C3 N3 118.4(2) . . ?
C2 C3 C4 122.6(2) . . ?
C4 C3 N3 119.0(2) . . ?
C3 C4 H4 120.8 . . ?
C3 C4 C5 118.3(3) . . ?
C5 C4 H4 120.8 . . ?
C4 C5 H5 119.7 . . ?
C4 C5 C6 120.6(3) . . ?
C6 C5 H5 119.7 . . ?
C1 C6 C5 118.8(2) . . ?
C1 C6 C7 116.1(2) . . ?
C5 C6 C7 125.1(2) . . ?
N1 C7 N2 111.4(2) . . ?
N1 C7 C6 121.2(2) . . ?
N2 C7 C6 127.3(2) . . ?
C9 C8 N2 119.0(2) . . ?
C9 C8 C13 121.5(2) . . ?
C13 C8 N2 119.3(2) . . ?
C8 C9 H9 120.6 . . ?
C10 C9 C8 118.9(3) . . ?
C10 C9 H9 120.6 . . ?
C9 C10 H10 119.8 . . ?
C9 C10 C11 120.4(3) . . ?
C11 C10 H10 119.8 . . ?
C10 C11 H11 119.9 . . ?
C12 C11 C10 120.3(3) . . ?
C12 C11 H11 119.9 . . ?
C11 C12 H12 120.1 . . ?
C11 C12 C13 119.8(3) . . ?
C13 C12 H12 120.1 . . ?
C8 C13 C12 119.1(2) . . ?
C8 C13 H13 120.5 . . ?
C12 C13 H13 120.5 . . ?
N2 C14 C15 132.2(2) . . ?
C27 C14 N2 104.7(2) . . ?
C27 C14 C15 122.9(2) . . ?
C16 C15 C14 124.8(2) . . ?
C16 C15 C20 119.0(2) . . ?
C20 C15 C14 116.1(2) . . ?
C15 C16 H16 119.5 . . ?
C17 C16 C15 121.1(3) . . ?
C17 C16 H16 119.5 . . ?
C16 C17 H17 120.0 . . ?
C16 C17 C18 120.1(2) . . ?
C18 C17 H17 120.0 . . ?
C17 C18 H18 119.9 . . ?
C19 C18 C17 120.2(2) . . ?
C19 C18 H18 119.9 . . ?
C18 C19 H19 119.2 . . ?
C18 C19 C20 121.6(3) . . ?
C20 C19 H19 119.2 . . ?
C15 C20 C21 120.9(2) . . ?
C19 C20 C15 118.0(2) . . ?
C19 C20 C21 121.0(2) . . ?
C22 C21 C20 122.7(2) . . ?
C22 C21 C26 117.4(2) . . ?
C26 C21 C20 119.9(2) . . ?
C21 C22 H22 119.3 . . ?
C23 C22 C21 121.4(3) . . ?
C23 C22 H22 119.3 . . ?
C22 C23 H23 119.9 . . ?
C22 C23 C24 120.1(3) . . ?
C24 C23 H23 119.9 . . ?
C23 C24 H24 119.9 . . ?
C25 C24 C23 120.1(2) . . ?
C25 C24 H24 119.9 . . ?
C24 C25 H25 119.9 . . ?
C24 C25 C26 120.3(3) . . ?
C26 C25 H25 119.9 . . ?
C21 C26 C27 117.8(2) . . ?
C25 C26 C21 120.7(3) . . ?
C25 C26 C27 121.4(2) . . ?
N1 C27 C14 111.7(2) . . ?
N1 C27 C26 126.6(2) . . ?
C14 C27 C26 121.7(2) . . ?

loop_
_geom_bond_atom_site_label_1
_geom_bond_atom_site_label_2
_geom_bond_distance
_geom_bond_site_symmetry_2
_geom_bond_publ_flag
O1 N3 1.230(3) . ?
O2 N3 1.228(3) . ?
N1 C7 1.326(3) . ?
N1 C27 1.370(3) . ?
N2 C7 1.386(3) . ?
N2 C8 1.441(3) . ?
N2 C14 1.390(3) . ?
N3 C3 1.472(4) . ?
C1 H1 0.9300 . ?
C1 C2 1.385(4) . ?
C1 C6 1.394(4) . ?
C2 H2 0.9300 . ?
C2 C3 1.383(4) . ?
C3 C4 1.386(4) . ?
C4 H4 0.9300 . ?
C4 C5 1.391(4) . ?
C5 H5 0.9300 . ?
C5 C6 1.404(4) . ?
C6 C7 1.466(4) . ?
C8 C9 1.382(4) . ?
C8 C13 1.387(4) . ?
C9 H9 0.9300 . ?
C9 C10 1.381(4) . ?
C10 H10 0.9300 . ?
C10 C11 1.393(4) . ?
C11 H11 0.9300 . ?
C11 C12 1.380(4) . ?
C12 H12 0.9300 . ?
C12 C13 1.393(4) . ?
C13 H13 0.9300 . ?
C14 C15 1.435(4) . ?
C14 C27 1.380(4) . ?
C15 C16 1.415(3) . ?
C15 C20 1.428(4) . ?
C16 H16 0.9300 . ?
C16 C17 1.373(4) . ?
C17 H17 0.9300 . ?
C17 C18 1.393(4) . ?
C18 H18 0.9300 . ?
C18 C19 1.379(4) . ?
C19 H19 0.9300 . ?
C19 C20 1.407(4) . ?
C20 C21 1.475(3) . ?
C21 C22 1.409(4) . ?
C21 C26 1.417(4) . ?
C22 H22 0.9300 . ?
C22 C23 1.379(4) . ?
C23 H23 0.9300 . ?
C23 C24 1.404(4) . ?
C24 H24 0.9300 . ?
C24 C25 1.369(4) . ?
C25 H25 0.9300 . ?
C25 C26 1.403(3) . ?
C26 C27 1.430(4) . ?

loop_
_geom_torsion_atom_site_label_1
_geom_torsion_atom_site_label_2
_geom_torsion_atom_site_label_3
_geom_torsion_atom_site_label_4
_geom_torsion
_geom_torsion_site_symmetry_1
_geom_torsion_site_symmetry_2
_geom_torsion_site_symmetry_3
_geom_torsion_site_symmetry_4
_geom_torsion_publ_flag
O1 N3 C3 C2 -8.6(3) . . . . ?
O1 N3 C3 C4 171.0(2) . . . . ?
O2 N3 C3 C2 171.5(2) . . . . ?
O2 N3 C3 C4 -8.8(3) . . . . ?
N2 C8 C9 C10 174.7(2) . . . . ?
N2 C8 C13 C12 -174.6(2) . . . . ?
N2 C14 C15 C16 6.8(4) . . . . ?
N2 C14 C15 C20 -176.9(2) . . . . ?
N2 C14 C27 N1 -1.8(3) . . . . ?
N2 C14 C27 C26 175.6(2) . . . . ?
N3 C3 C4 C5 178.2(2) . . . . ?
C1 C2 C3 N3 -178.1(2) . . . . ?
C1 C2 C3 C4 2.3(4) . . . . ?
C1 C6 C7 N1 20.0(3) . . . . ?
C1 C6 C7 N2 -155.3(2) . . . . ?
C2 C1 C6 C5 -2.2(4) . . . . ?
C2 C1 C6 C7 177.7(2) . . . . ?
C2 C3 C4 C5 -2.1(4) . . . . ?
C3 C4 C5 C6 -0.3(4) . . . . ?
C4 C5 C6 C1 2.3(4) . . . . ?
C4 C5 C6 C7 -177.5(2) . . . . ?
C5 C6 C7 N1 -160.2(2) . . . . ?
C5 C6 C7 N2 24.6(4) . . . . ?
C6 C1 C2 C3 -0.1(4) . . . . ?
C7 N1 C27 C14 0.8(3) . . . . ?
C7 N1 C27 C26 -176.4(2) . . . . ?
C7 N2 C8 C9 76.4(3) . . . . ?
C7 N2 C8 C13 -107.9(3) . . . . ?
C7 N2 C14 C15 -173.7(3) . . . . ?
C7 N2 C14 C27 2.0(3) . . . . ?
C8 N2 C7 N1 176.8(2) . . . . ?
C8 N2 C7 C6 -7.6(4) . . . . ?
C8 N2 C14 C15 7.8(4) . . . . ?
C8 N2 C14 C27 -176.5(2) . . . . ?
C8 C9 C10 C11 0.1(4) . . . . ?
C9 C8 C13 C12 0.9(4) . . . . ?
C9 C10 C11 C12 0.7(4) . . . . ?
C10 C11 C12 C13 -0.7(4) . . . . ?
C11 C12 C13 C8 -0.1(4) . . . . ?
C13 C8 C9 C10 -1.0(4) . . . . ?
C14 N2 C7 N1 -1.6(3) . . . . ?
C14 N2 C7 C6 174.0(2) . . . . ?
C14 N2 C8 C9 -105.5(3) . . . . ?
C14 N2 C8 C13 70.2(3) . . . . ?
C14 C15 C16 C17 177.7(2) . . . . ?
C14 C15 C20 C19 -179.2(2) . . . . ?
C14 C15 C20 C21 -2.1(3) . . . . ?
C15 C14 C27 N1 174.4(2) . . . . ?
C15 C14 C27 C26 -8.2(4) . . . . ?
C15 C16 C17 C18 0.7(4) . . . . ?
C15 C20 C21 C22 177.0(2) . . . . ?
C15 C20 C21 C26 -3.8(4) . . . . ?
C16 C15 C20 C19 -2.7(4) . . . . ?
C16 C15 C20 C21 174.4(2) . . . . ?
C16 C17 C18 C19 -1.6(4) . . . . ?
C17 C18 C19 C20 0.4(4) . . . . ?
C18 C19 C20 C15 1.8(4) . . . . ?
C18 C19 C20 C21 -175.3(2) . . . . ?
C19 C20 C21 C22 -6.1(4) . . . . ?
C19 C20 C21 C26 173.2(2) . . . . ?
C20 C15 C16 C17 1.5(4) . . . . ?
C20 C21 C22 C23 178.8(3) . . . . ?
C20 C21 C26 C25 -179.1(2) . . . . ?
C20 C21 C26 C27 4.0(3) . . . . ?
C21 C22 C23 C24 0.7(4) . . . . ?
C21 C26 C27 N1 178.8(2) . . . . ?
C21 C26 C27 C14 1.8(4) . . . . ?
C22 C21 C26 C25 0.2(4) . . . . ?
C22 C21 C26 C27 -176.7(2) . . . . ?
C22 C23 C24 C25 -0.5(4) . . . . ?
C23 C24 C25 C26 0.2(4) . . . . ?
C24 C25 C26 C21 0.0(4) . . . . ?
C24 C25 C26 C27 176.7(2) . . . . ?
C25 C26 C27 N1 1.9(4) . . . . ?
C25 C26 C27 C14 -175.1(2) . . . . ?
C26 C21 C22 C23 -0.5(4) . . . . ?
C27 N1 C7 N2 0.5(3) . . . . ?
C27 N1 C7 C6 -175.4(2) . . . . ?
C27 C14 C15 C16 -168.2(2) . . . . ?
C27 C14 C15 C20 8.1(4) . . . . ?

loop_
_twin_individual_id
_twin_individual_mass_fraction_refined
1 1.2(19)
2 -0.2(19)
